data_7121496
loop_
_publ_author_name
'Ballestero-Mart\'inez, Ernesto'
'Hadlington, Terrance J.'
'Szilv\'asi, Tibor'
'Yao, Shenglai'
'Driess, Matthias'

_publ_section_title
;
 From zinco(ii) arsaketenes to silylene-stabilised zinco arsinidene
 complexes.
;
_journal_issue 48
_journal_name_full 'Chemical communications (Cambridge, England)'
_journal_page_first 6124
_journal_page_last 6127
_journal_paper_doi 10.1039/c8cc01928b
_journal_volume 54
_journal_year 2018
_chemical_formula_moiety 'C50 H81 As N6 Si Zn'
_chemical_formula_sum 'C50 H81 As N6 Si Zn'
_chemical_formula_weight 934.58
_chemical_properties_physical Air-sensitive,Moisture-sensitive
_space_group_crystal_system triclinic
_space_group_IT_number 2
_space_group_name_Hall '-P 1'
_space_group_name_H-M_alt 'P -1'
_symmetry_space_group_name_Hall '-P 1'
_symmetry_space_group_name_H-M 'P -1'
_atom_sites_solution_hydrogens geom
_audit_creation_method SHELXL-2016/6
_audit_update_record
;
2018-03-07 deposited with the CCDC.
2018-04-16 downloaded from the CCDC.
;
_cell_angle_alpha 92.378(3)
_cell_angle_beta 107.476(4)
_cell_angle_gamma 112.237(4)
_cell_formula_units_Z 2
_cell_length_a 13.5770(6)
_cell_length_b 14.7552(5)
_cell_length_c 14.8121(5)
_cell_measurement_reflns_used 8012
_cell_measurement_temperature 150(2)
_cell_measurement_theta_max 73.1080
_cell_measurement_theta_min 3.1200
_cell_volume 2579.1(2)
_computing_cell_refinement 'CrysAlisPro 1.171.38.43c (Rigaku OD, 2015)'
_computing_data_collection 'CrysAlisPro 1.171.38.43c (Rigaku OD, 2015)'
_computing_data_reduction 'CrysAlisPro 1.171.38.43c (Rigaku OD, 2015)'
_computing_structure_refinement 'SHELXL-2016/6 (Sheldrick, 2016)'
_diffrn_ambient_temperature 150(2)
_diffrn_detector_area_resol_mean 10.5435
_diffrn_measured_fraction_theta_full 0.997
_diffrn_measured_fraction_theta_max 0.991
_diffrn_measurement_device_type 'SuperNova, Single source at offset, Atlas'
_diffrn_measurement_method '\w scans'
_diffrn_radiation_type CuK\a
_diffrn_radiation_wavelength 1.54184
_diffrn_reflns_av_R_equivalents 0.0417
_diffrn_reflns_av_unetI/netI 0.0452
_diffrn_reflns_Laue_measured_fraction_full 0.997
_diffrn_reflns_Laue_measured_fraction_max 0.991
_diffrn_reflns_limit_h_max 16
_diffrn_reflns_limit_h_min -16
_diffrn_reflns_limit_k_max 17
_diffrn_reflns_limit_k_min -17
_diffrn_reflns_limit_l_max 18
_diffrn_reflns_limit_l_min -12
_diffrn_reflns_number 18017
_diffrn_reflns_point_group_measured_fraction_full 0.997
_diffrn_reflns_point_group_measured_fraction_max 0.991
_diffrn_reflns_theta_full 67.684
_diffrn_reflns_theta_max 69.996
_diffrn_reflns_theta_min 6.365
_diffrn_source 'micro-focus sealed X-ray tube'
_exptl_absorpt_coefficient_mu 1.872
_exptl_absorpt_correction_T_max 1.00000
_exptl_absorpt_correction_T_min 0.07699
_exptl_absorpt_correction_type multi-scan
_exptl_absorpt_process_details
;
CrysAlisPro 1.171.38.43c (Rigaku Oxford Diffraction, 2015)
Empirical absorption correction using spherical harmonics,
 implemented in SCALE3 ABSPACK scaling algorithm.
;
_exptl_crystal_colour orange
_exptl_crystal_density_diffrn 1.203
_exptl_crystal_description plate
_exptl_crystal_F_000 1000
_exptl_crystal_size_max 0.170
_exptl_crystal_size_mid 0.070
_exptl_crystal_size_min 0.025
_refine_diff_density_max 0.592
_refine_diff_density_min -0.434
_refine_diff_density_rms 0.064
_refine_ls_extinction_method none
_refine_ls_goodness_of_fit_ref 1.034
_refine_ls_hydrogen_treatment constr
_refine_ls_matrix_type full
_refine_ls_number_parameters 554
_refine_ls_number_reflns 9688
_refine_ls_number_restraints 0
_refine_ls_restrained_S_all 1.034
_refine_ls_R_factor_all 0.0487
_refine_ls_R_factor_gt 0.0411
_refine_ls_shift/su_max 0.001
_refine_ls_shift/su_mean 0.000
_refine_ls_structure_factor_coef Fsqd
_refine_ls_weighting_details 'w=1/[\s^2^(Fo^2^)+(0.0675P)^2^+0.6131P] where P=(Fo^2^+2Fc^2^)/3'
_refine_ls_weighting_scheme calc
_refine_ls_wR_factor_gt 0.1109
_refine_ls_wR_factor_ref 0.1201
_reflns_Friedel_coverage 0.000
_reflns_number_gt 8302
_reflns_number_total 9688
_reflns_threshold_expression 'I > 2\s(I)'
_cod_data_source_file c8cc01928b2.cif
_cod_data_source_block compound_5
_cod_depositor_comments 'Adding full bibliography for 7121492--7121496.cif.'
_cod_original_cell_volume 2579.10(19)
_cod_database_code 7121496
_shelx_shelxl_version_number 2016/6
_shelx_space_group_comment
;
The symmetry employed for this shelxl refinement is uniquely defined
by the following loop, which should always be used as a source of
symmetry information in preference to the above space-group names.
They are only intended as comments.
;
_shelx_estimated_absorpt_t_min 0.741
_shelx_estimated_absorpt_t_max 0.955

loop_
_space_group_symop_operation_xyz
'x, y, z'
'-x, -y, -z'

loop_
_atom_site_label
_atom_site_type_symbol
_atom_site_fract_x
_atom_site_fract_y
_atom_site_fract_z
_atom_site_U_iso_or_equiv
_atom_site_adp_type
_atom_site_occupancy
_atom_site_site_symmetry_order
_atom_site_calc_flag
_atom_site_refinement_flags_posn
_atom_site_refinement_flags_adp
As1 As 0.67868(2) 0.36992(2) 0.28628(2) 0.03720(10) Uani 1 1 d . .
Zn1 Zn 0.62424(2) 0.19947(2) 0.25813(2) 0.02603(9) Uani 1 1 d . .
Si1 Si 0.79781(5) 0.44184(4) 0.20729(4) 0.02464(13) Uani 1 1 d . .
C40 C 0.83537(18) 0.58845(15) 0.22305(15) 0.0255(4) Uani 1 1 d . .
N1 N 0.65141(15) 0.07672(12) 0.25158(13) 0.0258(4) Uani 1 1 d . .
N5 N 0.79897(16) 0.64316(13) 0.27009(13) 0.0283(4) Uani 1 1 d . .
N4 N 0.93138(16) 0.43731(13) 0.23105(12) 0.0276(4) Uani 1 1 d . .
N2 N 0.46753(15) 0.13185(13) 0.26985(13) 0.0277(4) Uani 1 1 d . .
N3 N 0.76465(16) 0.40604(14) 0.08250(13) 0.0296(4) Uani 1 1 d . .
N6 N 0.90870(16) 0.65355(13) 0.18749(14) 0.0309(4) Uani 1 1 d . .
C38 C 0.9752(2) 0.35369(18) 0.36893(18) 0.0432(6) Uani 1 1 d . .
H38A H 0.901786 0.342369 0.375099 0.065 Uiso 1 1 calc R U
H38B H 1.030370 0.361905 0.432508 0.065 Uiso 1 1 calc R U
H38C H 0.967374 0.296574 0.326739 0.065 Uiso 1 1 calc R U
C39 C 1.0292(2) 0.53702(17) 0.39182(17) 0.0356(5) Uani 1 1 d . .
H39A H 1.054867 0.597071 0.363931 0.053 Uiso 1 1 calc R U
H39B H 1.084989 0.545411 0.455087 0.053 Uiso 1 1 calc R U
H39C H 0.956141 0.525858 0.398755 0.053 Uiso 1 1 calc R U
C15 C 0.7330(2) 0.08848(18) 0.08876(17) 0.0355(5) Uani 1 1 d . .
H15 H 0.696920 0.135511 0.093458 0.043 Uiso 1 1 calc R U
C7 C 0.83353(19) 0.08743(15) 0.36218(16) 0.0302(5) Uani 1 1 d . .
C6 C 0.76483(18) 0.08427(15) 0.26753(16) 0.0278(4) Uani 1 1 d . .
C1 C 0.5999(2) -0.10291(15) 0.24700(17) 0.0339(5) Uani 1 1 d . .
H1A H 0.642537 -0.101520 0.203756 0.051 Uiso 1 1 calc R U
H1B H 0.529837 -0.163744 0.226149 0.051 Uiso 1 1 calc R U
H1C H 0.645852 -0.101601 0.312667 0.051 Uiso 1 1 calc R U
C12 C 0.7917(2) 0.08113(16) 0.44678(16) 0.0316(5) Uani 1 1 d . .
H12 H 0.707369 0.056351 0.420538 0.038 Uiso 1 1 calc R U
C45 C 0.7139(2) 0.60337(18) 0.31680(18) 0.0383(6) Uani 1 1 d . .
H45 H 0.694191 0.530374 0.311385 0.046 Uiso 1 1 calc R U
C23 C 0.4585(2) 0.23357(19) 0.39892(18) 0.0371(5) Uani 1 1 d . .
C18 C 0.41885(19) 0.19330(17) 0.30065(17) 0.0309(5) Uani 1 1 d . .
C16 C 0.6369(2) -0.0147(2) 0.04166(18) 0.0444(6) Uani 1 1 d . .
H16A H 0.668594 -0.064566 0.044432 0.067 Uiso 1 1 calc R U
H16B H 0.598172 -0.013830 -0.025597 0.067 Uiso 1 1 calc R U
H16C H 0.582786 -0.031293 0.076132 0.067 Uiso 1 1 calc R U
C4 C 0.41375(18) 0.03389(16) 0.25702(15) 0.0288(4) Uani 1 1 d . .
C36 C 1.01608(19) 0.44776(16) 0.32589(16) 0.0311(5) Uani 1 1 d . .
C2 C 0.57124(19) -0.01278(15) 0.24457(15) 0.0285(4) Uani 1 1 d . .
C30 C 0.8419(2) 0.36934(18) 0.06976(16) 0.0354(5) Uani 1 1 d . .
H30 H 0.832067 0.335480 0.009603 0.042 Uiso 1 1 calc R U
C31 C 0.9304(2) 0.38573(18) 0.14881(17) 0.0347(5) Uani 1 1 d . .
H31 H 0.988120 0.364135 0.149313 0.042 Uiso 1 1 calc R U
C11 C 0.80574(19) 0.09080(15) 0.19031(16) 0.0297(5) Uani 1 1 d . .
C10 C 0.9170(2) 0.10019(17) 0.21017(18) 0.0365(5) Uani 1 1 d . .
H10 H 0.946329 0.104063 0.159075 0.044 Uiso 1 1 calc R U
C3 C 0.46096(19) -0.03234(15) 0.23995(16) 0.0311(5) Uani 1 1 d . .
H3 H 0.410002 -0.100557 0.222697 0.037 Uiso 1 1 calc R U
C32 C 0.6554(2) 0.37864(18) 0.00378(17) 0.0351(5) Uani 1 1 d . .
C9 C 0.9855(2) 0.10399(17) 0.30223(19) 0.0376(5) Uani 1 1 d . .
H9 H 1.060887 0.110691 0.313750 0.045 Uiso 1 1 calc R U
C19 C 0.3371(2) 0.21609(19) 0.23328(18) 0.0392(6) Uani 1 1 d . .
C34 C 0.6023(2) 0.44821(19) 0.02447(19) 0.0399(6) Uani 1 1 d . .
H34A H 0.591692 0.442004 0.086873 0.060 Uiso 1 1 calc R U
H34B H 0.528789 0.430255 -0.026004 0.060 Uiso 1 1 calc R U
H34C H 0.652328 0.517002 0.025812 0.060 Uiso 1 1 calc R U
C41 C 0.8508(2) 0.74277(16) 0.26360(19) 0.0369(5) Uani 1 1 d . .
C8 C 0.9440(2) 0.09803(16) 0.37670(18) 0.0342(5) Uani 1 1 d . .
H8 H 0.991753 0.101205 0.439678 0.041 Uiso 1 1 calc R U
C17 C 0.8002(2) 0.12259(19) 0.02090(19) 0.0432(6) Uani 1 1 d . .
H17A H 0.865037 0.186202 0.051458 0.065 Uiso 1 1 calc R U
H17B H 0.751342 0.130767 -0.039112 0.065 Uiso 1 1 calc R U
H17C H 0.827372 0.072657 0.006901 0.065 Uiso 1 1 calc R U
C42 C 0.9189(2) 0.74972(16) 0.2127(2) 0.0395(6) Uani 1 1 d . .
C14 C 0.8206(2) 0.0076(2) 0.50912(19) 0.0417(6) Uani 1 1 d . .
H14A H 0.792309 -0.057237 0.468498 0.063 Uiso 1 1 calc R U
H14B H 0.785038 0.000450 0.558529 0.063 Uiso 1 1 calc R U
H14C H 0.902922 0.032856 0.540001 0.063 Uiso 1 1 calc R U
C13 C 0.8385(3) 0.18373(19) 0.50888(19) 0.0444(6) Uani 1 1 d . .
H13A H 0.921395 0.211318 0.533074 0.067 Uiso 1 1 calc R U
H13B H 0.810680 0.177335 0.563201 0.067 Uiso 1 1 calc R U
H13C H 0.813245 0.228165 0.470082 0.067 Uiso 1 1 calc R U
C5 C 0.2961(2) -0.01389(18) 0.26264(19) 0.0394(5) Uani 1 1 d . .
H5A H 0.285309 0.032182 0.304328 0.059 Uiso 1 1 calc R U
H5B H 0.287032 -0.075152 0.289132 0.059 Uiso 1 1 calc R U
H5C H 0.239843 -0.029666 0.198091 0.059 Uiso 1 1 calc R U
C33 C 0.5755(2) 0.27052(19) -0.0025(2) 0.0440(6) Uani 1 1 d . .
H33A H 0.609821 0.226206 -0.015910 0.066 Uiso 1 1 calc R U
H33B H 0.503294 0.254132 -0.054195 0.066 Uiso 1 1 calc R U
H33C H 0.562194 0.262079 0.058745 0.066 Uiso 1 1 calc R U
C48 C 0.9676(2) 0.62637(18) 0.12841(18) 0.0362(5) Uani 1 1 d . .
H48 H 0.945978 0.553195 0.124444 0.043 Uiso 1 1 calc R U
C37 C 1.1310(2) 0.4660(2) 0.31684(19) 0.0429(6) Uani 1 1 d . .
H37A H 1.126494 0.405362 0.282914 0.064 Uiso 1 1 calc R U
H37B H 1.188406 0.484245 0.381097 0.064 Uiso 1 1 calc R U
H37C H 1.151764 0.520195 0.280702 0.064 Uiso 1 1 calc R U
C24 C 0.2964(2) 0.1788(2) 0.12679(19) 0.0449(6) Uani 1 1 d . .
H24 H 0.331925 0.132816 0.116484 0.054 Uiso 1 1 calc R U
C43 C 0.8347(3) 0.82592(19) 0.3103(3) 0.0574(8) Uani 1 1 d . .
H43A H 0.877951 0.841324 0.379319 0.086 Uiso 1 1 calc R U
H43B H 0.754194 0.805696 0.300703 0.086 Uiso 1 1 calc R U
H43C H 0.861488 0.885017 0.281403 0.086 Uiso 1 1 calc R U
C27 C 0.5474(2) 0.2107(2) 0.47245(18) 0.0415(6) Uani 1 1 d . .
H27 H 0.586260 0.185292 0.436662 0.050 Uiso 1 1 calc R U
C22 C 0.4114(3) 0.2930(3) 0.4288(2) 0.0576(8) Uani 1 1 d . .
H22 H 0.435520 0.319054 0.495231 0.069 Uiso 1 1 calc R U
C49 C 1.0957(2) 0.6770(2) 0.1751(2) 0.0480(7) Uani 1 1 d . .
H49A H 1.122474 0.746426 0.165913 0.072 Uiso 1 1 calc R U
H49B H 1.130374 0.642461 0.145571 0.072 Uiso 1 1 calc R U
H49C H 1.116712 0.674672 0.244080 0.072 Uiso 1 1 calc R U
C35 C 0.6735(2) 0.3908(2) -0.09305(18) 0.0488(7) Uani 1 1 d . .
H35A H 0.732498 0.456897 -0.087309 0.073 Uiso 1 1 calc R U
H35B H 0.602696 0.383498 -0.142138 0.073 Uiso 1 1 calc R U
H35C H 0.697005 0.339799 -0.111607 0.073 Uiso 1 1 calc R U
C20 C 0.2940(3) 0.2766(3) 0.2672(2) 0.0578(8) Uani 1 1 d . .
H20 H 0.238295 0.292260 0.222849 0.069 Uiso 1 1 calc R U
C50 C 0.9255(3) 0.6441(2) 0.0256(2) 0.0529(7) Uani 1 1 d . .
H50A H 0.842506 0.615890 0.001621 0.079 Uiso 1 1 calc R U
H50B H 0.951801 0.612042 -0.015642 0.079 Uiso 1 1 calc R U
H50C H 0.955039 0.715730 0.024951 0.079 Uiso 1 1 calc R U
C26 C 0.3355(3) 0.2658(3) 0.0741(2) 0.0621(9) Uani 1 1 d . .
H26A H 0.296122 0.308721 0.077814 0.093 Uiso 1 1 calc R U
H26B H 0.317969 0.239921 0.006511 0.093 Uiso 1 1 calc R U
H26C H 0.417342 0.304377 0.104215 0.093 Uiso 1 1 calc R U
C47 C 0.6051(2) 0.6137(3) 0.2650(2) 0.0611(8) Uani 1 1 d . .
H47A H 0.617220 0.683585 0.276820 0.092 Uiso 1 1 calc R U
H47B H 0.545510 0.573168 0.288807 0.092 Uiso 1 1 calc R U
H47C H 0.582307 0.591070 0.195797 0.092 Uiso 1 1 calc R U
C44 C 0.9937(3) 0.8425(2) 0.1887(3) 0.0644(9) Uani 1 1 d . .
H44A H 0.968029 0.895288 0.196282 0.097 Uiso 1 1 calc R U
H44B H 0.990083 0.829724 0.122114 0.097 Uiso 1 1 calc R U
H44C H 1.071846 0.863465 0.232065 0.097 Uiso 1 1 calc R U
C25 C 0.1676(3) 0.1207(2) 0.0841(2) 0.0581(8) Uani 1 1 d . .
H25A H 0.143670 0.066039 0.118998 0.087 Uiso 1 1 calc R U
H25B H 0.146084 0.093640 0.016105 0.087 Uiso 1 1 calc R U
H25C H 0.130711 0.165232 0.089862 0.087 Uiso 1 1 calc R U
C29 C 0.6372(3) 0.3029(3) 0.5439(2) 0.0659(9) Uani 1 1 d . .
H29A H 0.669293 0.354872 0.508955 0.099 Uiso 1 1 calc R U
H29B H 0.697337 0.286516 0.585086 0.099 Uiso 1 1 calc R U
H29C H 0.602873 0.326840 0.583596 0.099 Uiso 1 1 calc R U
C21 C 0.3300(3) 0.3146(3) 0.3635(2) 0.0711(11) Uani 1 1 d . .
H21 H 0.299040 0.355686 0.385007 0.085 Uiso 1 1 calc R U
C28 C 0.4934(3) 0.1293(3) 0.5232(3) 0.0908(15) Uani 1 1 d . .
H28A H 0.453066 0.151316 0.557997 0.136 Uiso 1 1 calc R U
H28B H 0.552165 0.114545 0.568739 0.136 Uiso 1 1 calc R U
H28C H 0.439796 0.069327 0.475749 0.136 Uiso 1 1 calc R U
C46 C 0.7587(4) 0.6448(4) 0.4231(2) 0.0983(17) Uani 1 1 d . .
H46A H 0.839560 0.659494 0.449307 0.147 Uiso 1 1 calc R U
H46B H 0.717726 0.595822 0.456127 0.147 Uiso 1 1 calc R U
H46C H 0.747800 0.706021 0.432660 0.147 Uiso 1 1 calc R U

loop_
_atom_site_aniso_label
_atom_site_aniso_U_11
_atom_site_aniso_U_22
_atom_site_aniso_U_33
_atom_site_aniso_U_23
_atom_site_aniso_U_13
_atom_site_aniso_U_12
As1 0.04942(18) 0.02169(14) 0.05363(18) 0.00930(11) 0.03377(14) 0.01563(12)
Zn1 0.02922(17) 0.02050(15) 0.03386(16) 0.00661(11) 0.01440(12) 0.01295(12)
Si1 0.0303(3) 0.0204(3) 0.0289(3) 0.0042(2) 0.0137(2) 0.0137(2)
C40 0.0299(11) 0.0255(10) 0.0293(10) 0.0069(8) 0.0144(8) 0.0166(8)
N1 0.0279(9) 0.0218(8) 0.0318(9) 0.0053(7) 0.0113(7) 0.0136(7)
N5 0.0321(10) 0.0238(9) 0.0343(9) 0.0031(7) 0.0112(8) 0.0173(8)
N4 0.0342(10) 0.0262(9) 0.0273(9) 0.0039(7) 0.0110(7) 0.0173(8)
N2 0.0283(9) 0.0266(9) 0.0325(9) 0.0070(7) 0.0121(7) 0.0142(7)
N3 0.0329(10) 0.0321(9) 0.0301(9) 0.0017(7) 0.0114(8) 0.0197(8)
N6 0.0303(10) 0.0234(9) 0.0449(11) 0.0104(8) 0.0172(8) 0.0133(7)
C38 0.0498(15) 0.0320(12) 0.0404(13) 0.0113(10) 0.0048(11) 0.0167(11)
C39 0.0403(13) 0.0316(11) 0.0325(11) 0.0007(9) 0.0109(10) 0.0137(10)
C15 0.0489(14) 0.0341(12) 0.0355(12) 0.0085(9) 0.0197(10) 0.0253(11)
C7 0.0338(12) 0.0206(9) 0.0392(12) 0.0042(8) 0.0120(9) 0.0147(9)
C6 0.0320(11) 0.0196(9) 0.0358(11) 0.0030(8) 0.0120(9) 0.0146(8)
C1 0.0400(13) 0.0206(10) 0.0405(12) 0.0029(9) 0.0098(10) 0.0151(9)
C12 0.0346(12) 0.0310(11) 0.0326(11) 0.0082(9) 0.0107(9) 0.0173(9)
C45 0.0556(16) 0.0326(12) 0.0485(14) 0.0136(10) 0.0334(12) 0.0282(11)
C23 0.0368(13) 0.0430(13) 0.0395(12) 0.0075(10) 0.0192(10) 0.0198(11)
C18 0.0317(11) 0.0319(11) 0.0381(12) 0.0073(9) 0.0177(9) 0.0180(9)
C16 0.0503(16) 0.0460(14) 0.0350(12) 0.0046(10) 0.0145(11) 0.0179(12)
C4 0.0278(11) 0.0283(10) 0.0291(10) 0.0089(8) 0.0092(8) 0.0100(9)
C36 0.0343(12) 0.0266(10) 0.0315(11) 0.0031(8) 0.0069(9) 0.0151(9)
C2 0.0333(11) 0.0241(10) 0.0272(10) 0.0033(8) 0.0069(8) 0.0135(9)
C30 0.0429(13) 0.0415(13) 0.0298(11) -0.0015(9) 0.0121(10) 0.0269(11)
C31 0.0410(13) 0.0411(12) 0.0344(11) 0.0029(9) 0.0152(10) 0.0283(11)
C11 0.0370(12) 0.0221(10) 0.0376(11) 0.0060(8) 0.0174(9) 0.0162(9)
C10 0.0415(13) 0.0328(11) 0.0483(14) 0.0082(10) 0.0253(11) 0.0214(10)
C3 0.0333(12) 0.0204(9) 0.0350(11) 0.0056(8) 0.0070(9) 0.0097(9)
C32 0.0366(13) 0.0386(12) 0.0342(11) 0.0020(9) 0.0086(10) 0.0231(10)
C9 0.0334(12) 0.0311(11) 0.0546(15) 0.0080(10) 0.0162(11) 0.0189(10)
C19 0.0414(14) 0.0488(15) 0.0426(13) 0.0118(11) 0.0198(11) 0.0297(12)
C34 0.0389(13) 0.0438(13) 0.0438(13) 0.0041(10) 0.0103(11) 0.0274(11)
C41 0.0332(12) 0.0220(10) 0.0540(14) 0.0021(10) 0.0107(11) 0.0134(9)
C8 0.0324(12) 0.0263(10) 0.0437(13) 0.0045(9) 0.0090(10) 0.0152(9)
C17 0.0609(17) 0.0378(13) 0.0423(13) 0.0090(10) 0.0273(12) 0.0245(12)
C42 0.0347(13) 0.0217(11) 0.0633(16) 0.0107(10) 0.0174(11) 0.0122(9)
C14 0.0496(15) 0.0433(14) 0.0417(13) 0.0154(11) 0.0179(11) 0.0262(12)
C13 0.0574(17) 0.0382(13) 0.0414(13) 0.0007(10) 0.0206(12) 0.0215(12)
C5 0.0327(13) 0.0358(12) 0.0502(14) 0.0093(10) 0.0172(11) 0.0121(10)
C33 0.0400(14) 0.0386(13) 0.0474(14) -0.0068(11) 0.0061(11) 0.0182(11)
C48 0.0407(13) 0.0355(12) 0.0475(13) 0.0192(10) 0.0274(11) 0.0207(10)
C37 0.0374(13) 0.0458(14) 0.0457(14) 0.0005(11) 0.0061(11) 0.0241(11)
C24 0.0508(16) 0.0621(17) 0.0415(13) 0.0143(12) 0.0179(12) 0.0415(14)
C43 0.0503(17) 0.0265(12) 0.098(2) -0.0035(13) 0.0272(16) 0.0191(12)
C27 0.0414(14) 0.0487(14) 0.0362(12) 0.0058(11) 0.0137(11) 0.0203(12)
C22 0.066(2) 0.079(2) 0.0452(15) 0.0003(14) 0.0220(14) 0.0470(18)
C49 0.0386(14) 0.0567(16) 0.0628(17) 0.0253(14) 0.0284(13) 0.0240(13)
C35 0.0477(16) 0.0681(18) 0.0354(13) 0.0043(12) 0.0099(11) 0.0326(14)
C20 0.064(2) 0.082(2) 0.0548(17) 0.0113(15) 0.0217(15) 0.0572(18)
C50 0.0533(17) 0.0637(18) 0.0554(17) 0.0269(14) 0.0282(14) 0.0292(15)
C26 0.066(2) 0.093(3) 0.0542(17) 0.0344(17) 0.0321(15) 0.050(2)
C47 0.0335(15) 0.087(2) 0.0586(18) 0.0003(16) 0.0188(13) 0.0189(15)
C44 0.0522(18) 0.0294(13) 0.121(3) 0.0251(16) 0.0428(19) 0.0158(12)
C25 0.0575(19) 0.0626(19) 0.0568(17) 0.0082(14) 0.0088(14) 0.0359(16)
C29 0.0540(19) 0.066(2) 0.0610(19) -0.0095(16) 0.0021(15) 0.0230(16)
C21 0.091(3) 0.105(3) 0.0556(18) 0.0035(18) 0.0276(18) 0.079(2)
C28 0.065(2) 0.099(3) 0.079(3) 0.055(2) 0.0048(19) 0.014(2)
C46 0.100(3) 0.206(6) 0.0405(17) 0.031(2) 0.0313(19) 0.111(4)

loop_
_atom_type_symbol
_atom_type_description
_atom_type_scat_dispersion_real
_atom_type_scat_dispersion_imag
_atom_type_scat_source
C C 0.0181 0.0091 'International Tables Vol C Tables 4.2.6.8 and 6.1.1.4'
H H 0.0000 0.0000 'International Tables Vol C Tables 4.2.6.8 and 6.1.1.4'
N N 0.0311 0.0180 'International Tables Vol C Tables 4.2.6.8 and 6.1.1.4'
Si Si 0.2541 0.3302 'International Tables Vol C Tables 4.2.6.8 and 6.1.1.4'
Zn Zn -1.5491 0.6778 'International Tables Vol C Tables 4.2.6.8 and 6.1.1.4'
As As -0.9300 1.0051 'International Tables Vol C Tables 4.2.6.8 and 6.1.1.4'

loop_
_geom_angle_atom_site_label_1
_geom_angle_atom_site_label_2
_geom_angle_atom_site_label_3
_geom_angle
Si1 As1 Zn1 109.072(19)
N1 Zn1 N2 95.46(7)
N1 Zn1 As1 154.53(5)
N2 Zn1 As1 108.18(5)
N4 Si1 N3 90.43(9)
N4 Si1 C40 103.35(9)
N3 Si1 C40 103.76(9)
N4 Si1 As1 123.79(6)
N3 Si1 As1 123.09(7)
C40 Si1 As1 109.09(7)
N6 C40 N5 105.98(18)
N6 C40 Si1 123.79(16)
N5 C40 Si1 130.21(16)
C2 N1 C6 117.67(17)
C2 N1 Zn1 122.14(15)
C6 N1 Zn1 119.68(13)
C40 N5 C41 109.52(19)
C40 N5 C45 125.58(18)
C41 N5 C45 124.84(19)
C31 N4 C36 119.81(18)
C31 N4 Si1 108.61(15)
C36 N4 Si1 127.83(15)
C4 N2 C18 119.20(19)
C4 N2 Zn1 122.18(15)
C18 N2 Zn1 118.42(14)
C30 N3 C32 118.98(18)
C30 N3 Si1 108.55(14)
C32 N3 Si1 128.54(16)
C40 N6 C42 110.04(19)
C40 N6 C48 124.91(18)
C42 N6 C48 125.0(2)
C11 C15 C17 113.7(2)
C11 C15 C16 112.92(19)
C17 C15 C16 108.1(2)
C8 C7 C6 117.8(2)
C8 C7 C12 119.6(2)
C6 C7 C12 122.5(2)
C11 C6 C7 121.5(2)
C11 C6 N1 119.81(19)
C7 C6 N1 118.7(2)
C7 C12 C13 111.2(2)
C7 C12 C14 112.29(19)
C13 C12 C14 110.1(2)
N5 C45 C46 113.1(3)
N5 C45 C47 112.2(2)
C46 C45 C47 112.0(2)
C22 C23 C18 118.4(2)
C22 C23 C27 119.9(2)
C18 C23 C27 121.7(2)
C23 C18 C19 120.9(2)
C23 C18 N2 118.3(2)
C19 C18 N2 120.7(2)
N2 C4 C3 123.6(2)
N2 C4 C5 120.9(2)
C3 C4 C5 115.5(2)
N4 C36 C39 108.04(17)
N4 C36 C37 111.02(19)
C39 C36 C37 108.69(19)
N4 C36 C38 109.86(18)
C39 C36 C38 109.6(2)
C37 C36 C38 109.6(2)
N1 C2 C3 125.51(19)
N1 C2 C1 119.5(2)
C3 C2 C1 114.92(19)
C31 C30 N3 114.8(2)
C30 C31 N4 114.8(2)
C10 C11 C6 117.4(2)
C10 C11 C15 120.7(2)
C6 C11 C15 121.8(2)
C9 C10 C11 121.9(2)
C2 C3 C4 129.6(2)
N3 C32 C34 108.08(18)
N3 C32 C33 110.68(19)
C34 C32 C33 109.8(2)
N3 C32 C35 110.8(2)
C34 C32 C35 108.8(2)
C33 C32 C35 108.7(2)
C8 C9 C10 119.7(2)
C20 C19 C18 118.1(2)
C20 C19 C24 119.2(2)
C18 C19 C24 122.8(2)
C42 C41 N5 107.7(2)
C42 C41 C43 127.6(2)
N5 C41 C43 124.7(2)
C9 C8 C7 121.7(2)
C41 C42 N6 106.8(2)
C41 C42 C44 126.9(2)
N6 C42 C44 126.3(3)
N6 C48 C49 112.2(2)
N6 C48 C50 110.8(2)
C49 C48 C50 113.1(2)
C19 C24 C25 112.6(2)
C19 C24 C26 110.2(3)
C25 C24 C26 110.3(2)
C28 C27 C29 111.3(3)
C28 C27 C23 111.1(2)
C29 C27 C23 112.1(2)
C21 C22 C23 121.1(3)
C21 C20 C19 121.6(3)
C20 C21 C22 119.9(3)

loop_
_geom_bond_atom_site_label_1
_geom_bond_atom_site_label_2
_geom_bond_distance
As1 Si1 2.2476(6)
As1 Zn1 2.3165(4)
Zn1 N1 1.9846(16)
Zn1 N2 2.0451(19)
Si1 N4 1.7684(19)
Si1 N3 1.7713(19)
Si1 C40 2.012(2)
C40 N6 1.351(3)
C40 N5 1.358(3)
N1 C2 1.331(3)
N1 C6 1.445(3)
N5 C41 1.391(3)
N5 C45 1.469(3)
N4 C31 1.403(3)
N4 C36 1.482(3)
N2 C4 1.324(3)
N2 C18 1.438(3)
N3 C30 1.403(3)
N3 C32 1.480(3)
N6 C42 1.396(3)
N6 C48 1.483(3)
C38 C36 1.531(3)
C39 C36 1.527(3)
C15 C11 1.522(3)
C15 C17 1.530(4)
C15 C16 1.539(3)
C7 C8 1.396(3)
C7 C6 1.419(3)
C7 C12 1.516(3)
C6 C11 1.406(3)
C1 C2 1.519(3)
C12 C13 1.532(3)
C12 C14 1.540(3)
C45 C46 1.512(4)
C45 C47 1.514(4)
C23 C22 1.392(4)
C23 C18 1.406(3)
C23 C27 1.519(3)
C18 C19 1.410(3)
C4 C3 1.407(3)
C4 C5 1.512(3)
C36 C37 1.528(4)
C2 C3 1.393(3)
C30 C31 1.336(3)
C11 C10 1.399(3)
C10 C9 1.386(4)
C32 C34 1.528(3)
C32 C33 1.533(4)
C32 C35 1.533(4)
C9 C8 1.373(4)
C19 C20 1.388(4)
C19 C24 1.507(4)
C41 C42 1.337(4)
C41 C43 1.502(3)
C42 C44 1.496(3)
C48 C49 1.520(4)
C48 C50 1.529(4)
C24 C25 1.532(4)
C24 C26 1.535(4)
C27 C28 1.511(4)
C27 C29 1.519(4)
C22 C21 1.382(4)
C20 C21 1.377(5)
